data_1554604
loop_
_publ_author_name
'Zegke, Markus'
'Zhang, Xiaobin'
'Pidchenko, Ivan'
'Hlina, Johann A.'
'Lord, Rianne M.'
'Purkis, Jamie'
'Nichol, Gary S.'
'Magnani, Nicola'
'Schreckenbach, Georg'
'Vitova, Tonya'
'Love, Jason B.'
'Arnold, Polly L.'

_publ_section_title
;
 Differential uranyl(v) oxo-group bonding between the uranium and metal
 cations from groups 1, 2, 4, and 12; a high energy resolution X-ray
 absorption, computational, and synthetic study
;
_journal_issue 42
_journal_name_full 'Chemical Science'
_journal_page_first 9740
_journal_paper_doi 10.1039/C8SC05717F
_journal_volume 10
_journal_year 2019
_chemical_formula_sum 'C87 H87 Cl N9 O2 Ti U'
_chemical_formula_weight 1612.04
_space_group_IT_number 14
_space_group_name_Hall '-P 2ybc'
_space_group_name_H-M_alt 'P 1 21/c 1'
_symmetry_cell_setting monoclinic
_symmetry_space_group_name_H-M 'P 1 21/c 1'
_atom_sites_solution_hydrogens geom
_atom_sites_solution_primary direct
_atom_sites_solution_secondary difmap
_audit_creation_method SHELXL-97
_audit_update_record
;
2018-12-07 deposited with the CCDC.	2019-08-27 downloaded from the CCDC.
;
_cell_angle_alpha 90.000(5)
_cell_angle_beta 117.115(5)
_cell_angle_gamma 90.000(5)
_cell_formula_units_Z 4
_cell_length_a 20.517(5)
_cell_length_b 21.431(5)
_cell_length_c 19.018(5)
_cell_measurement_reflns_used 43218
_cell_measurement_temperature 120(2)
_cell_measurement_theta_max 28.5880
_cell_measurement_theta_min 3.1010
_cell_volume 7443(3)
_computing_cell_refinement
;
CrysAlisPro, Agilent Technologies,
Version 1.171.37.33 (release 27-03-2014 CrysAlis171 .NET)
(compiled Mar 27 2014,17:12:48)
;
_computing_data_collection
;
CrysAlisPro, Agilent Technologies,
Version 1.171.37.33 (release 27-03-2014 CrysAlis171 .NET)
(compiled Mar 27 2014,17:12:48)
;
_computing_data_reduction
;
CrysAlisPro, Agilent Technologies,
Version 1.171.37.33 (release 27-03-2014 CrysAlis171 .NET)
(compiled Mar 27 2014,17:12:48)
;
_computing_molecular_graphics MERCURY
_computing_publication_material ORTEP
_computing_structure_refinement 'SHELXL-97 (Sheldrick, 2008)'
_computing_structure_solution SIR-92
_diffrn_ambient_temperature 120(2)
_diffrn_detector_area_resol_mean 5.1574
_diffrn_measured_fraction_theta_full 0.998
_diffrn_measured_fraction_theta_max 0.936
_diffrn_measurement_device 'four-circle diffractometer'
_diffrn_measurement_device_type 'SuperNova, Dual, Cu at zero, Atlas'
_diffrn_measurement_method '\w scans'
_diffrn_radiation_monochromator mirror
_diffrn_radiation_probe x-ray
_diffrn_radiation_type MoK\a
_diffrn_radiation_wavelength 0.71073
_diffrn_reflns_av_R_equivalents 0.0580
_diffrn_reflns_av_sigmaI/netI 0.0410
_diffrn_reflns_limit_h_max 27
_diffrn_reflns_limit_h_min -27
_diffrn_reflns_limit_k_max 28
_diffrn_reflns_limit_k_min -28
_diffrn_reflns_limit_l_max 25
_diffrn_reflns_limit_l_min -24
_diffrn_reflns_number 156288
_diffrn_reflns_theta_full 25.00
_diffrn_reflns_theta_max 28.91
_diffrn_reflns_theta_min 3.07
_diffrn_source 'SuperNova (Mo) X-ray Source'
_exptl_absorpt_coefficient_mu 2.372
_exptl_absorpt_correction_T_max 0.965
_exptl_absorpt_correction_T_min 0.916
_exptl_absorpt_correction_type gaussian
_exptl_absorpt_process_details
;
CrysAlisPro, Agilent Technologies,
Version 1.171.37.33 (release 27-03-2014 CrysAlis171 .NET)
(compiled Mar 27 2014,17:12:48)
Numerical absorption correction based on gaussian integration over
			a multifaceted crystal model
Empirical absorption correction using spherical harmonics,
 implemented in SCALE3 ABSPACK scaling algorithm.
;
_exptl_crystal_colour red
_exptl_crystal_density_diffrn 1.439
_exptl_crystal_density_method 'not measured'
_exptl_crystal_description block
_exptl_crystal_F_000 3276
_exptl_crystal_size_max 0.2064
_exptl_crystal_size_mid 0.1031
_exptl_crystal_size_min 0.0712
_refine_diff_density_max 1.119
_refine_diff_density_min -0.592
_refine_diff_density_rms 0.097
_refine_ls_extinction_method none
_refine_ls_goodness_of_fit_ref 0.918
_refine_ls_hydrogen_treatment mixed
_refine_ls_matrix_type full
_refine_ls_number_parameters 910
_refine_ls_number_reflns 18357
_refine_ls_number_restraints 0
_refine_ls_restrained_S_all 0.918
_refine_ls_R_factor_all 0.0506
_refine_ls_R_factor_gt 0.0355
_refine_ls_shift/su_max 0.005
_refine_ls_shift/su_mean 0.000
_refine_ls_structure_factor_coef Fsqd
_refine_ls_weighting_details 'calc w=1/[\s^2^(Fo^2^)+(0.0372P)^2^+17.9554P] where P=(Fo^2^+2Fc^2^)/3'
_refine_ls_weighting_scheme calc
_refine_ls_wR_factor_gt 0.0740
_refine_ls_wR_factor_ref 0.0800
_reflns_number_gt 15202
_reflns_number_total 18357
_reflns_threshold_expression >2\s(I)
_cod_data_source_file c8sc05717f2.cif
_cod_data_source_block po4036_refinalized
_cod_database_code 1554604

loop_
_symmetry_equiv_pos_as_xyz
'x, y, z'
'-x, y+1/2, -z+1/2'
'-x, -y, -z'
'x, -y-1/2, z-1/2'

loop_
_atom_site_label
_atom_site_type_symbol
_atom_site_fract_x
_atom_site_fract_y
_atom_site_fract_z
_atom_site_U_iso_or_equiv
_atom_site_adp_type
_atom_site_occupancy
_atom_site_symmetry_multiplicity
_atom_site_calc_flag
_atom_site_refinement_flags
C1 C 0.55424(15) 0.18370(14) 0.09902(17) 0.0194(6) Uani 1 1 d .
C2 C 0.49339(16) 0.17779(15) 0.02428(18) 0.0221(6) Uani 1 1 d .
H2 H 0.4547 0.2070 -0.0002 0.027 Uiso 1 1 calc R
C3 C 0.50048(17) 0.12113(15) -0.00708(18) 0.0221(6) Uani 1 1 d .
H3 H 0.4677 0.1041 -0.0569 0.026 Uiso 1 1 calc R
C4 C 0.56556(16) 0.09421(14) 0.04932(17) 0.0185(6) Uani 1 1 d .
C5 C 0.59526(16) 0.03484(14) 0.04851(17) 0.0183(6) Uani 1 1 d .
H5A H 0.5703 0.0087 0.0038 0.022 Uiso 1 1 calc R
C6 C 0.67569(15) -0.04811(14) 0.09932(17) 0.0180(6) Uani 1 1 d .
C7 C 0.67750(16) -0.06905(14) 0.03077(18) 0.0206(6) Uani 1 1 d .
H7 H 0.6684 -0.0401 -0.0105 0.025 Uiso 1 1 calc R
C8 C 0.69213(17) -0.13061(16) 0.02066(18) 0.0238(7) Uani 1 1 d .
C9 C 0.6909(2) -0.15119(18) -0.0561(2) 0.0352(8) Uani 1 1 d .
H9A H 0.7023 -0.1958 -0.0533 0.053 Uiso 1 1 calc R
H9B H 0.7273 -0.1274 -0.0649 0.053 Uiso 1 1 calc R
H9C H 0.6421 -0.1437 -0.0999 0.053 Uiso 1 1 calc R
C10 C 0.7189(2) -0.24188(16) 0.0714(2) 0.0336(8) Uani 1 1 d .
H10A H 0.7179 -0.2482 0.0199 0.050 Uiso 1 1 calc R
H10B H 0.6805 -0.2672 0.0746 0.050 Uiso 1 1 calc R
H10C H 0.7668 -0.2544 0.1135 0.050 Uiso 1 1 calc R
C11 C 0.70560(17) -0.17385(15) 0.08118(19) 0.0240(7) Uani 1 1 d .
C12 C 0.70461(16) -0.15316(15) 0.14969(18) 0.0227(6) Uani 1 1 d .
H12 H 0.7154 -0.1820 0.1914 0.027 Uiso 1 1 calc R
C13 C 0.68834(16) -0.09132(14) 0.15990(17) 0.0194(6) Uani 1 1 d .
C14 C 0.66725(17) -0.10755(15) 0.26925(19) 0.0245(7) Uani 1 1 d .
H14 H 0.6622 -0.1507 0.2564 0.029 Uiso 1 1 calc R
C15 C 0.65919(18) -0.08718(16) 0.33628(19) 0.0252(7) Uani 1 1 d .
C16 C 0.6469(2) -0.12097(17) 0.3912(2) 0.0336(8) Uani 1 1 d .
H16 H 0.6434 -0.1651 0.3931 0.040 Uiso 1 1 calc R
C17 C 0.6406(2) -0.07824(18) 0.4435(2) 0.0348(8) Uani 1 1 d .
H17 H 0.6321 -0.0883 0.4873 0.042 Uiso 1 1 calc R
C18 C 0.64886(18) -0.01878(17) 0.42011(18) 0.0269(7) Uani 1 1 d .
C19 C 0.65086(19) 0.04459(17) 0.45697(19) 0.0286(7) Uani 1 1 d .
C20 C 0.6156(2) 0.0394(2) 0.5131(2) 0.0422(10) Uani 1 1 d .
H20A H 0.6168 0.0802 0.5369 0.063 Uiso 1 1 calc R
H20B H 0.6429 0.0090 0.5548 0.063 Uiso 1 1 calc R
H20C H 0.5647 0.0255 0.4832 0.063 Uiso 1 1 calc R
C21 C 0.6087(2) 0.09358(18) 0.3930(2) 0.0329(8) Uani 1 1 d .
H21A H 0.6107 0.1339 0.4181 0.049 Uiso 1 1 calc R
H21B H 0.5576 0.0805 0.3628 0.049 Uiso 1 1 calc R
H21C H 0.6311 0.0975 0.3574 0.049 Uiso 1 1 calc R
C22 C 0.73012(18) 0.06377(15) 0.50306(18) 0.0258(7) Uani 1 1 d .
C23 C 0.7727(2) 0.07531(17) 0.58274(19) 0.0318(8) Uani 1 1 d .
H23 H 0.7570 0.0729 0.6226 0.038 Uiso 1 1 calc R
C24 C 0.8431(2) 0.09122(17) 0.59410(19) 0.0335(8) Uani 1 1 d .
H24 H 0.8837 0.1016 0.6430 0.040 Uiso 1 1 calc R
C25 C 0.84294(18) 0.08911(15) 0.52133(18) 0.0244(7) Uani 1 1 d .
C26 C 0.89804(18) 0.10145(15) 0.49715(19) 0.0258(7) Uani 1 1 d .
H26 H 0.9450 0.1155 0.5348 0.031 Uiso 1 1 calc R
C27 C 0.94022(17) 0.10758(15) 0.40348(19) 0.0240(7) Uani 1 1 d .
C28 C 1.01182(18) 0.08476(16) 0.4444(2) 0.0282(7) Uani 1 1 d .
H28 H 1.0233 0.0571 0.4875 0.034 Uiso 1 1 calc R
C29 C 1.06631(18) 0.10107(16) 0.4243(2) 0.0309(8) Uani 1 1 d .
C30 C 1.14320(19) 0.07639(19) 0.4723(2) 0.0417(9) Uani 1 1 d .
H30A H 1.1749 0.0921 0.4503 0.062 Uiso 1 1 calc R
H30B H 1.1425 0.0307 0.4706 0.062 Uiso 1 1 calc R
H30C H 1.1621 0.0904 0.5272 0.062 Uiso 1 1 calc R
C31 C 1.1072(2) 0.1641(2) 0.3387(3) 0.0450(10) Uani 1 1 d .
H31A H 1.0849 0.1913 0.2922 0.067 Uiso 1 1 calc R
H31B H 1.1305 0.1285 0.3269 0.067 Uiso 1 1 calc R
H31C H 1.1441 0.1876 0.3832 0.067 Uiso 1 1 calc R
C32 C 1.04879(18) 0.14090(16) 0.3597(2) 0.0299(8) Uani 1 1 d .
C33 C 0.97675(18) 0.16193(16) 0.3169(2) 0.0273(7) Uani 1 1 d .
H33 H 0.9647 0.1882 0.2724 0.033 Uiso 1 1 calc R
C34 C 0.92225(16) 0.14545(14) 0.33751(18) 0.0228(6) Uani 1 1 d .
C35 C 0.83934(17) 0.22740(15) 0.28957(17) 0.0216(6) Uani 1 1 d .
H35 H 0.8813 0.2536 0.3123 0.026 Uiso 1 1 calc R
C36 C 0.76877(16) 0.25558(14) 0.25120(17) 0.0195(6) Uani 1 1 d .
C37 C 0.75000(17) 0.31848(15) 0.24169(18) 0.0233(6) Uani 1 1 d .
H37 H 0.7826 0.3530 0.2582 0.028 Uiso 1 1 calc R
C38 C 0.67359(18) 0.32066(15) 0.20296(18) 0.0236(6) Uani 1 1 d .
H38 H 0.6440 0.3571 0.1874 0.028 Uiso 1 1 calc R
C39 C 0.64882(16) 0.25863(14) 0.19136(17) 0.0195(6) Uani 1 1 d .
C40 C 0.57033(17) 0.23529(15) 0.15882(19) 0.0241(7) Uani 1 1 d .
C41 C 0.51667(19) 0.28942(18) 0.1213(2) 0.0394(9) Uani 1 1 d .
H41A H 0.5273 0.3227 0.1604 0.059 Uiso 1 1 calc R
H41B H 0.4664 0.2745 0.1036 0.059 Uiso 1 1 calc R
H41C H 0.5220 0.3056 0.0760 0.059 Uiso 1 1 calc R
C42 C 0.55991(19) 0.20913(18) 0.2292(2) 0.0328(8) Uani 1 1 d .
H42A H 0.5701 0.2421 0.2686 0.049 Uiso 1 1 calc R
H42B H 0.5937 0.1742 0.2533 0.049 Uiso 1 1 calc R
H42C H 0.5094 0.1946 0.2102 0.049 Uiso 1 1 calc R
C43 C 0.88559(18) 0.03147(18) 0.2302(2) 0.0320(8) Uani 1 1 d .
H43 H 0.8829 0.0637 0.1947 0.038 Uiso 1 1 calc R
C44 C 0.9456(2) -0.0080(2) 0.2591(2) 0.0485(11) Uani 1 1 d .
H44 H 0.9834 -0.0031 0.2438 0.058 Uiso 1 1 calc R
C45 C 0.9491(2) -0.0547(2) 0.3108(2) 0.0531(13) Uani 1 1 d .
H45 H 0.9891 -0.0831 0.3307 0.064 Uiso 1 1 calc R
C46 C 0.8947(2) -0.05989(18) 0.3332(2) 0.0425(10) Uani 1 1 d .
H46 H 0.8966 -0.0914 0.3693 0.051 Uiso 1 1 calc R
C47 C 0.83688(19) -0.01830(16) 0.3023(2) 0.0319(8) Uani 1 1 d .
H47 H 0.7997 -0.0213 0.3187 0.038 Uiso 1 1 calc R
C48 C 0.8487(2) 0.08086(18) 0.0315(2) 0.0359(8) Uani 1 1 d .
H48 H 0.8966 0.0773 0.0741 0.043 Uiso 1 1 calc R
C49 C 0.78608(19) 0.05157(15) 0.02622(19) 0.0273(7) Uani 1 1 d .
H49 H 0.7836 0.0241 0.0641 0.033 Uiso 1 1 calc R
C50 C 0.7268(2) 0.07033(15) -0.04593(19) 0.0297(7) Uani 1 1 d .
H50 H 0.6770 0.0588 -0.0641 0.036 Uiso 1 1 calc R
C51 C 0.7542(2) 0.10895(17) -0.0859(2) 0.0365(9) Uani 1 1 d .
H51 H 0.7266 0.1265 -0.1369 0.044 Uiso 1 1 calc R
C52 C 0.8287(2) 0.11696(18) -0.0377(3) 0.0412(10) Uani 1 1 d .
H52 H 0.8607 0.1422 -0.0491 0.049 Uiso 1 1 calc R
C53 C 0.65559(19) 0.20091(16) -0.07310(19) 0.0297(7) Uani 1 1 d .
H53 H 0.6245 0.1731 -0.1132 0.036 Uiso 1 1 calc R
C54 C 0.65347(19) 0.21367(16) -0.0014(2) 0.0296(8) Uani 1 1 d .
H54 H 0.6200 0.1962 0.0150 0.036 Uiso 1 1 calc R
C55 C 0.7091(2) 0.25636(16) 0.0415(2) 0.0314(8) Uani 1 1 d .
H55 H 0.7208 0.2722 0.0925 0.038 Uiso 1 1 calc R
C56 C 0.7446(2) 0.27159(16) -0.0044(2) 0.0327(8) Uani 1 1 d .
H56 H 0.7837 0.3004 0.0098 0.039 Uiso 1 1 calc R
C57 C 0.7128(2) 0.23737(16) -0.0742(2) 0.0287(7) Uani 1 1 d .
H57 H 0.7269 0.2383 -0.1153 0.034 Uiso 1 1 calc R
C58 C 0.5224(2) -0.04618(18) 0.8205(2) 0.0379(9) Uani 1 1 d .
H58 H 0.5101 -0.0820 0.8414 0.045 Uiso 1 1 calc R
C59 C 0.49786(19) 0.01137(18) 0.8292(2) 0.0328(8) Uani 1 1 d .
H59 H 0.4676 0.0150 0.8548 0.039 Uiso 1 1 calc R
C60 C 0.5168(2) 0.06363(19) 0.8013(3) 0.0435(10) Uani 1 1 d .
H60 H 0.5002 0.1035 0.8079 0.052 Uiso 1 1 calc R
C61 C 0.5594(2) 0.0580(2) 0.7639(3) 0.0562(13) Uani 1 1 d .
H61 H 0.5732 0.0944 0.7454 0.067 Uiso 1 1 calc R
C62 C 0.5827(2) 0.0004(3) 0.7525(3) 0.0545(12) Uani 1 1 d .
H62 H 0.6111 -0.0029 0.7248 0.065 Uiso 1 1 calc R
C63 C 0.5647(2) -0.0526(2) 0.7816(2) 0.0438(10) Uani 1 1 d .
H63 H 0.5812 -0.0926 0.7749 0.053 Uiso 1 1 calc R
C64 C 0.0488(3) 0.2367(2) 0.6189(3) 0.0552(12) Uani 1 1 d .
H64 H 0.0215 0.2351 0.6480 0.066 Uiso 1 1 calc R
C65 C 0.0144(2) 0.25115(19) 0.5406(3) 0.0448(10) Uani 1 1 d .
H65 H -0.0369 0.2585 0.5151 0.054 Uiso 1 1 calc R
C66 C 0.0530(3) 0.2552(2) 0.4987(2) 0.0498(11) Uani 1 1 d .
H66 H 0.0294 0.2662 0.4443 0.060 Uiso 1 1 calc R
C67 C 0.1274(3) 0.2429(2) 0.5364(3) 0.0612(14) Uani 1 1 d .
H67 H 0.1549 0.2447 0.5076 0.073 Uiso 1 1 calc R
C68 C 0.1615(3) 0.2283(3) 0.6151(3) 0.0655(14) Uani 1 1 d .
H68 H 0.2127 0.2207 0.6414 0.079 Uiso 1 1 calc R
C69 C 0.1211(3) 0.2247(3) 0.6555(3) 0.0620(13) Uani 1 1 d .
H69 H 0.1443 0.2137 0.7098 0.074 Uiso 1 1 calc R
C70 C 0.5803(3) 0.6462(2) 0.1037(3) 0.0498(11) Uani 1 1 d .
H70 H 0.5591 0.6232 0.0557 0.060 Uiso 1 1 calc R
C71 C 0.6497(3) 0.6322(2) 0.1603(3) 0.0549(12) Uani 1 1 d .
H71 H 0.6767 0.5998 0.1514 0.066 Uiso 1 1 calc R
C72 C 0.6804(3) 0.6653(2) 0.2305(3) 0.0607(14) Uani 1 1 d .
H72 H 0.7285 0.6561 0.2700 0.073 Uiso 1 1 calc R
C73 C 0.6401(4) 0.7118(2) 0.2420(3) 0.0639(15) Uani 1 1 d .
H73 H 0.6604 0.7342 0.2904 0.077 Uiso 1 1 calc R
C74 C 0.5714(3) 0.7261(2) 0.1851(3) 0.0602(14) Uani 1 1 d .
H74 H 0.5444 0.7588 0.1932 0.072 Uiso 1 1 calc R
C75 C 0.5418(3) 0.6926(2) 0.1159(3) 0.0526(11) Uani 1 1 d .
H75 H 0.4939 0.7021 0.0762 0.063 Uiso 1 1 calc R
C76 C 0.9880(5) 0.8325(2) 0.2028(3) 0.078(2) Uani 1 1 d .
H76 H 1.0024 0.8008 0.2420 0.094 Uiso 1 1 calc R
C77 C 0.9141(4) 0.8470(3) 0.1569(4) 0.0717(17) Uani 1 1 d .
H77 H 0.8772 0.8255 0.1644 0.086 Uiso 1 1 calc R
C78 C 0.8960(3) 0.8928(3) 0.1010(3) 0.0661(16) Uani 1 1 d .
H78 H 0.8461 0.9038 0.0696 0.079 Uiso 1 1 calc R
C79 C 0.9482(4) 0.9217(3) 0.0906(3) 0.0717(16) Uani 1 1 d .
H79 H 0.9349 0.9532 0.0513 0.086 Uiso 1 1 calc R
C80 C 1.0185(4) 0.9079(3) 0.1339(4) 0.080(2) Uani 1 1 d .
H80 H 1.0546 0.9289 0.1244 0.096 Uiso 1 1 calc R
C81 C 1.0390(3) 0.8647(4) 0.1903(4) 0.083(2) Uani 1 1 d .
H81 H 1.0896 0.8562 0.2220 0.100 Uiso 1 1 calc R
C82 C 0.9062(3) 0.9323(3) 0.8132(3) 0.0730(16) Uani 1 1 d .
H82 H 0.9468 0.9193 0.8055 0.088 Uiso 1 1 calc R
C83 C 0.8956(4) 0.9097(3) 0.8769(3) 0.082(2) Uani 1 1 d .
H83 H 0.9296 0.8811 0.9134 0.099 Uiso 1 1 calc R
C84 C 0.8367(4) 0.9289(4) 0.8858(3) 0.093(2) Uani 1 1 d .
H84 H 0.8295 0.9130 0.9284 0.111 Uiso 1 1 calc R
C85 C 0.7883(4) 0.9699(3) 0.8356(3) 0.0749(16) Uani 1 1 d .
H85 H 0.7477 0.9828 0.8431 0.090 Uiso 1 1 calc R
C86 C 0.7973(3) 0.9926(2) 0.7748(3) 0.0649(14) Uani 1 1 d .
H86 H 0.7629 1.0218 0.7400 0.078 Uiso 1 1 calc R
C87 C 0.8548(3) 0.9746(3) 0.7622(3) 0.0658(14) Uani 1 1 d .
H87 H 0.8598 0.9909 0.7184 0.079 Uiso 1 1 calc R
N1 N 0.59849(13) 0.13297(12) 0.11476(14) 0.0177(5) Uani 1 1 d .
N2 N 0.65596(13) 0.01441(11) 0.10706(14) 0.0173(5) Uani 1 1 d .
N3 N 0.68110(13) -0.06944(12) 0.22595(14) 0.0199(5) Uani 1 1 d .
N4 N 0.66039(14) -0.02524(13) 0.35497(15) 0.0229(6) Uani 1 1 d .
H4 H 0.6675 0.0058 0.3289 0.027 Uiso 1 1 calc R
N5 N 0.77341(14) 0.07280(12) 0.46686(15) 0.0227(6) Uani 1 1 d .
H5 H 0.7588 0.0688 0.4158 0.027 Uiso 1 1 calc R
N6 N 0.88474(14) 0.09375(12) 0.42536(16) 0.0245(6) Uani 1 1 d .
N7 N 0.84858(13) 0.16766(12) 0.29464(14) 0.0207(5) Uani 1 1 d .
N8 N 0.70639(13) 0.21880(12) 0.22039(14) 0.0195(5) Uani 1 1 d .
N9 N 0.83103(14) 0.02602(12) 0.25025(15) 0.0238(6) Uani 1 1 d .
O1 O 0.70753(11) 0.08136(10) 0.28461(11) 0.0205(4) Uani 1 1 d .
O2 O 0.74904(11) 0.13134(10) 0.11643(12) 0.0189(4) Uani 1 1 d .
Cl1 Cl 0.88043(5) 0.20804(5) 0.11314(5) 0.0378(2) Uani 1 1 d .
Ti1 Ti 0.76616(3) 0.16293(3) 0.02997(3) 0.02011(11) Uani 1 1 d .
U1 U 0.726865(5) 0.107310(5) 0.203717(6) 0.01481(4) Uani 1 1 d .

loop_
_atom_site_aniso_label
_atom_site_aniso_U_11
_atom_site_aniso_U_22
_atom_site_aniso_U_33
_atom_site_aniso_U_23
_atom_site_aniso_U_13
_atom_site_aniso_U_12
C1 0.0139(13) 0.0228(15) 0.0197(14) -0.0012(12) 0.0061(11) 0.0003(12)
C2 0.0158(14) 0.0202(15) 0.0264(15) 0.0028(13) 0.0062(12) 0.0025(12)
C3 0.0173(14) 0.0236(16) 0.0187(14) 0.0013(12) 0.0025(12) -0.0025(12)
C4 0.0167(14) 0.0207(15) 0.0175(13) -0.0005(11) 0.0072(12) -0.0032(12)
C5 0.0170(14) 0.0196(15) 0.0168(13) -0.0013(11) 0.0065(11) -0.0041(12)
C6 0.0119(13) 0.0173(14) 0.0209(14) -0.0024(11) 0.0040(11) -0.0023(11)
C7 0.0170(14) 0.0214(15) 0.0213(14) 0.0003(12) 0.0069(12) -0.0009(12)
C8 0.0188(15) 0.0262(16) 0.0234(15) -0.0056(13) 0.0071(13) 0.0004(13)
C9 0.047(2) 0.0309(19) 0.0318(18) -0.0036(15) 0.0210(17) 0.0045(17)
C10 0.0348(19) 0.0259(18) 0.0382(19) -0.0015(15) 0.0151(16) 0.0062(15)
C11 0.0178(15) 0.0241(16) 0.0280(16) -0.0012(13) 0.0084(13) 0.0024(13)
C12 0.0189(15) 0.0193(15) 0.0244(15) 0.0027(12) 0.0050(12) 0.0027(12)
C13 0.0140(13) 0.0196(15) 0.0204(14) 0.0001(12) 0.0041(12) -0.0018(11)
C14 0.0205(15) 0.0217(15) 0.0266(16) 0.0005(13) 0.0067(13) -0.0013(13)
C15 0.0233(16) 0.0271(17) 0.0233(15) 0.0018(13) 0.0091(13) -0.0048(13)
C16 0.041(2) 0.0306(19) 0.0315(18) 0.0015(15) 0.0190(16) -0.0090(16)
C17 0.041(2) 0.042(2) 0.0291(18) 0.0035(16) 0.0220(16) -0.0096(17)
C18 0.0249(16) 0.0358(19) 0.0198(15) 0.0014(13) 0.0098(13) -0.0031(14)
C19 0.0290(17) 0.0362(19) 0.0241(16) 0.0024(14) 0.0150(14) 0.0031(15)
C20 0.044(2) 0.059(3) 0.034(2) -0.0017(19) 0.0279(18) 0.000(2)
C21 0.0287(18) 0.042(2) 0.0279(17) 0.0045(15) 0.0127(15) 0.0103(16)
C22 0.0309(17) 0.0233(16) 0.0226(15) 0.0011(13) 0.0117(14) 0.0060(14)
C23 0.042(2) 0.0327(19) 0.0196(15) 0.0008(14) 0.0131(15) 0.0053(16)
C24 0.037(2) 0.035(2) 0.0182(15) -0.0020(14) 0.0035(14) 0.0031(16)
C25 0.0283(17) 0.0179(15) 0.0179(14) 0.0020(12) 0.0027(13) 0.0038(13)
C26 0.0225(16) 0.0213(16) 0.0225(15) -0.0001(13) 0.0005(13) 0.0012(13)
C27 0.0182(15) 0.0207(15) 0.0251(15) -0.0045(13) 0.0029(12) -0.0024(13)
C28 0.0223(16) 0.0232(16) 0.0265(16) -0.0025(13) 0.0003(13) -0.0011(14)
C29 0.0175(15) 0.0243(17) 0.0405(19) -0.0078(15) 0.0042(14) 0.0002(13)
C30 0.0222(18) 0.037(2) 0.053(2) -0.0038(18) 0.0061(17) 0.0044(16)
C31 0.0281(19) 0.049(3) 0.056(3) -0.004(2) 0.0182(19) -0.0033(18)
C32 0.0180(15) 0.0290(18) 0.0383(19) -0.0101(15) 0.0092(14) -0.0040(14)
C33 0.0234(16) 0.0261(17) 0.0277(16) -0.0022(13) 0.0075(14) -0.0026(14)
C34 0.0164(14) 0.0191(15) 0.0247(15) -0.0053(12) 0.0023(12) -0.0029(12)
C35 0.0188(15) 0.0244(16) 0.0209(14) -0.0023(12) 0.0084(12) -0.0059(13)
C36 0.0196(15) 0.0208(15) 0.0186(14) -0.0024(12) 0.0092(12) -0.0030(12)
C37 0.0266(16) 0.0189(15) 0.0254(15) -0.0034(13) 0.0127(13) -0.0050(13)
C38 0.0283(16) 0.0197(15) 0.0257(15) -0.0008(13) 0.0149(13) 0.0033(13)
C39 0.0212(15) 0.0204(15) 0.0176(14) -0.0026(12) 0.0096(12) 0.0014(12)
C40 0.0181(15) 0.0246(16) 0.0277(16) -0.0045(13) 0.0089(13) 0.0009(13)
C41 0.0246(18) 0.032(2) 0.050(2) -0.0131(17) 0.0070(17) 0.0101(16)
C42 0.0263(17) 0.046(2) 0.0327(18) -0.0141(16) 0.0187(15) -0.0093(16)
C43 0.0221(17) 0.041(2) 0.0265(17) -0.0085(15) 0.0058(14) 0.0022(15)
C44 0.0275(19) 0.081(3) 0.0288(19) -0.014(2) 0.0056(16) 0.016(2)
C45 0.043(2) 0.068(3) 0.030(2) -0.005(2) 0.0005(18) 0.036(2)
C46 0.044(2) 0.032(2) 0.0283(18) -0.0034(16) -0.0035(17) 0.0125(18)
C47 0.0225(17) 0.0249(17) 0.0327(18) -0.0034(14) -0.0009(14) 0.0000(14)
C48 0.0324(19) 0.037(2) 0.045(2) 0.0018(17) 0.0233(17) 0.0085(16)
C49 0.0350(19) 0.0219(16) 0.0286(16) 0.0037(13) 0.0176(15) 0.0065(14)
C50 0.044(2) 0.0221(17) 0.0247(16) -0.0026(13) 0.0166(15) 0.0038(15)
C51 0.062(3) 0.0273(18) 0.0302(18) 0.0024(15) 0.0292(18) 0.0074(18)
C52 0.058(3) 0.034(2) 0.055(2) 0.0044(18) 0.046(2) 0.0044(18)
C53 0.0281(17) 0.0270(17) 0.0246(16) 0.0068(14) 0.0037(14) 0.0026(14)
C54 0.0266(17) 0.0294(18) 0.0358(18) 0.0158(15) 0.0169(15) 0.0097(14)
C55 0.046(2) 0.0227(17) 0.0265(16) 0.0023(14) 0.0176(16) 0.0088(16)
C56 0.037(2) 0.0215(17) 0.0359(19) 0.0070(14) 0.0128(16) -0.0026(15)
C57 0.0386(19) 0.0269(17) 0.0280(16) 0.0104(14) 0.0217(15) 0.0067(15)
C58 0.049(2) 0.0310(19) 0.0306(18) 0.0001(15) 0.0150(17) -0.0070(17)
C59 0.0280(18) 0.039(2) 0.0290(17) -0.0033(15) 0.0108(15) -0.0050(16)
C60 0.031(2) 0.035(2) 0.055(2) 0.0071(19) 0.0118(19) 0.0021(17)
C61 0.045(2) 0.059(3) 0.066(3) 0.033(2) 0.026(2) -0.001(2)
C62 0.038(2) 0.090(4) 0.043(2) 0.013(2) 0.025(2) 0.008(2)
C63 0.046(2) 0.046(2) 0.033(2) -0.0045(18) 0.0130(18) 0.0085(19)
C64 0.057(3) 0.061(3) 0.063(3) 0.013(2) 0.040(2) 0.010(2)
C65 0.035(2) 0.038(2) 0.057(3) 0.0001(19) 0.017(2) 0.0022(18)
C66 0.064(3) 0.047(3) 0.035(2) -0.0098(19) 0.019(2) -0.012(2)
C67 0.065(3) 0.064(3) 0.082(4) -0.025(3) 0.057(3) -0.022(3)
C68 0.033(2) 0.074(4) 0.083(4) -0.002(3) 0.021(3) 0.006(2)
C69 0.055(3) 0.074(4) 0.046(3) 0.018(2) 0.014(2) 0.017(3)
C70 0.055(3) 0.061(3) 0.041(2) 0.002(2) 0.028(2) -0.004(2)
C71 0.061(3) 0.052(3) 0.058(3) 0.011(2) 0.032(3) 0.005(2)
C72 0.063(3) 0.053(3) 0.050(3) 0.020(2) 0.012(2) -0.010(2)
C73 0.118(5) 0.037(3) 0.048(3) -0.002(2) 0.048(3) -0.028(3)
C74 0.087(4) 0.036(2) 0.089(4) 0.011(3) 0.067(3) 0.000(3)
C75 0.046(2) 0.056(3) 0.065(3) 0.014(2) 0.033(2) -0.003(2)
C76 0.146(6) 0.042(3) 0.039(3) -0.002(2) 0.035(3) 0.030(4)
C77 0.087(4) 0.065(3) 0.092(4) -0.043(3) 0.066(4) -0.034(3)
C78 0.040(3) 0.079(4) 0.055(3) -0.025(3) 0.002(2) 0.017(3)
C79 0.108(5) 0.052(3) 0.053(3) -0.011(2) 0.035(3) -0.002(3)
C80 0.084(5) 0.098(5) 0.082(4) -0.051(4) 0.058(4) -0.040(4)
C81 0.038(3) 0.116(6) 0.073(4) -0.060(4) 0.005(3) 0.022(3)
C82 0.077(4) 0.059(3) 0.073(4) -0.017(3) 0.026(3) -0.002(3)
C83 0.106(5) 0.045(3) 0.053(3) 0.017(2) -0.001(3) -0.005(3)
C84 0.107(6) 0.120(6) 0.041(3) -0.001(3) 0.026(3) -0.028(5)
C85 0.095(4) 0.075(4) 0.057(3) -0.020(3) 0.037(3) -0.015(3)
C86 0.078(4) 0.033(2) 0.077(4) 0.006(2) 0.030(3) -0.001(2)
C87 0.083(4) 0.061(3) 0.048(3) 0.012(2) 0.024(3) -0.012(3)
N1 0.0142(12) 0.0198(12) 0.0167(11) -0.0011(10) 0.0049(10) -0.0018(10)
N2 0.0165(12) 0.0171(12) 0.0170(11) -0.0006(10) 0.0065(10) -0.0022(10)
N3 0.0176(12) 0.0204(13) 0.0181(12) 0.0009(10) 0.0050(10) 0.0002(10)
N4 0.0251(14) 0.0247(14) 0.0204(12) 0.0012(11) 0.0116(11) -0.0036(11)
N5 0.0248(14) 0.0233(14) 0.0164(12) -0.0001(10) 0.0064(11) 0.0034(11)
N6 0.0190(13) 0.0222(14) 0.0251(13) 0.0011(11) 0.0037(11) 0.0001(11)
N7 0.0166(12) 0.0234(14) 0.0180(12) -0.0011(10) 0.0043(10) -0.0006(10)
N8 0.0172(12) 0.0204(13) 0.0187(12) -0.0021(10) 0.0064(10) -0.0018(10)
N9 0.0165(12) 0.0209(13) 0.0231(13) -0.0024(11) -0.0004(11) 0.0021(11)
O1 0.0220(11) 0.0224(11) 0.0161(10) 0.0025(8) 0.0078(9) 0.0008(9)
O2 0.0175(10) 0.0192(10) 0.0191(10) 0.0023(8) 0.0076(8) 0.0009(9)
Cl1 0.0253(4) 0.0498(6) 0.0336(4) 0.0036(4) 0.0095(4) -0.0129(4)
Ti1 0.0207(3) 0.0209(3) 0.0201(3) 0.0030(2) 0.0105(2) -0.0005(2)
U1 0.01289(5) 0.01567(6) 0.01382(5) 0.00055(4) 0.00432(4) -0.00056(4)

loop_
_atom_type_symbol
_atom_type_description
_atom_type_scat_dispersion_real
_atom_type_scat_dispersion_imag
_atom_type_scat_source
C C 0.0033 0.0016 'International Tables Vol C Tables 4.2.6.8 and 6.1.1.4'
H H 0.0000 0.0000 'International Tables Vol C Tables 4.2.6.8 and 6.1.1.4'
N N 0.0061 0.0033 'International Tables Vol C Tables 4.2.6.8 and 6.1.1.4'
O O 0.0106 0.0060 'International Tables Vol C Tables 4.2.6.8 and 6.1.1.4'
Cl Cl 0.1484 0.1585 'International Tables Vol C Tables 4.2.6.8 and 6.1.1.4'
Ti Ti 0.2776 0.4457 'International Tables Vol C Tables 4.2.6.8 and 6.1.1.4'
U U -9.6767 9.6646 'International Tables Vol C Tables 4.2.6.8 and 6.1.1.4'

loop_
_geom_angle_atom_site_label_1
_geom_angle_atom_site_label_2
_geom_angle_atom_site_label_3
_geom_angle
N1 C1 C2 110.3(3)
N1 C1 C40 121.6(3)
C2 C1 C40 128.0(3)
C3 C2 C1 107.1(3)
C3 C2 H2 126.4
C1 C2 H2 126.4
C2 C3 C4 106.3(3)
C2 C3 H3 126.8
C4 C3 H3 126.8
N1 C4 C3 110.2(3)
N1 C4 C5 120.8(3)
C3 C4 C5 128.9(3)
N2 C5 C4 122.6(3)
N2 C5 H5A 118.7
C4 C5 H5A 118.7
C7 C6 C13 118.7(3)
C7 C6 N2 121.9(3)
C13 C6 N2 119.3(3)
C8 C7 C6 122.4(3)
C8 C7 H7 118.8
C6 C7 H7 118.8
C7 C8 C11 119.3(3)
C7 C8 C9 120.1(3)
C11 C8 C9 120.6(3)
C8 C9 H9A 109.5
C8 C9 H9B 109.5
H9A C9 H9B 109.5
C8 C9 H9C 109.5
H9A C9 H9C 109.5
H9B C9 H9C 109.5
C11 C10 H10A 109.5
C11 C10 H10B 109.5
H10A C10 H10B 109.5
C11 C10 H10C 109.5
H10A C10 H10C 109.5
H10B C10 H10C 109.5
C12 C11 C8 118.6(3)
C12 C11 C10 120.3(3)
C8 C11 C10 121.1(3)
C11 C12 C13 122.6(3)
C11 C12 H12 118.7
C13 C12 H12 118.7
C12 C13 C6 118.4(3)
C12 C13 N3 124.5(3)
C6 C13 N3 117.1(3)
N3 C14 C15 122.0(3)
N3 C14 H14 119.0
C15 C14 H14 119.0
N4 C15 C16 107.4(3)
N4 C15 C14 122.1(3)
C16 C15 C14 130.5(3)
C15 C16 C17 107.5(3)
C15 C16 H16 126.2
C17 C16 H16 126.2
C18 C17 C16 108.0(3)
C18 C17 H17 126.0
C16 C17 H17 126.0
N4 C18 C17 107.1(3)
N4 C18 C19 121.9(3)
C17 C18 C19 130.9(3)
C22 C19 C18 107.8(3)
C22 C19 C21 110.0(3)
C18 C19 C21 110.9(3)
C22 C19 C20 109.8(3)
C18 C19 C20 109.4(3)
C21 C19 C20 108.9(3)
C19 C20 H20A 109.5
C19 C20 H20B 109.5
H20A C20 H20B 109.5
C19 C20 H20C 109.5
H20A C20 H20C 109.5
H20B C20 H20C 109.5
C19 C21 H21A 109.5
C19 C21 H21B 109.5
H21A C21 H21B 109.5
C19 C21 H21C 109.5
H21A C21 H21C 109.5
H21B C21 H21C 109.5
N5 C22 C23 107.3(3)
N5 C22 C19 121.5(3)
C23 C22 C19 131.2(3)
C22 C23 C24 107.7(3)
C22 C23 H23 126.2
C24 C23 H23 126.2
C25 C24 C23 107.8(3)
C25 C24 H24 126.1
C23 C24 H24 126.1
N5 C25 C24 106.9(3)
N5 C25 C26 120.5(3)
C24 C25 C26 132.5(3)
N6 C26 C25 120.5(3)
N6 C26 H26 119.8
C25 C26 H26 119.8
C34 C27 C28 118.9(3)
C34 C27 N6 118.0(3)
C28 C27 N6 123.1(3)
C29 C28 C27 122.3(3)
C29 C28 H28 118.9
C27 C28 H28 118.9
C28 C29 C32 118.7(3)
C28 C29 C30 119.8(3)
C32 C29 C30 121.5(3)
C29 C30 H30A 109.5
C29 C30 H30B 109.5
H30A C30 H30B 109.5
C29 C30 H30C 109.5
H30A C30 H30C 109.5
H30B C30 H30C 109.5
C32 C31 H31A 109.5
C32 C31 H31B 109.5
H31A C31 H31B 109.5
C32 C31 H31C 109.5
H31A C31 H31C 109.5
H31B C31 H31C 109.5
C33 C32 C29 119.2(3)
C33 C32 C31 119.7(3)
C29 C32 C31 121.0(3)
C34 C33 C32 121.8(3)
C34 C33 H33 119.1
C32 C33 H33 119.1
C33 C34 C27 119.0(3)
C33 C34 N7 122.1(3)
C27 C34 N7 118.9(3)
N7 C35 C36 122.6(3)
N7 C35 H35 118.7
C36 C35 H35 118.7
N8 C36 C37 110.4(3)
N8 C36 C35 120.2(3)
C37 C36 C35 129.3(3)
C36 C37 C38 106.2(3)
C36 C37 H37 126.9
C38 C37 H37 126.9
C37 C38 C39 106.9(3)
C37 C38 H38 126.6
C39 C38 H38 126.6
N8 C39 C38 110.3(3)
N8 C39 C40 121.5(3)
C38 C39 C40 127.9(3)
C1 C40 C39 112.0(3)
C1 C40 C41 109.8(3)
C39 C40 C41 110.1(3)
C1 C40 C42 108.4(3)
C39 C40 C42 107.7(3)
C41 C40 C42 108.8(3)
C40 C41 H41A 109.5
C40 C41 H41B 109.5
H41A C41 H41B 109.5
C40 C41 H41C 109.5
H41A C41 H41C 109.5
H41B C41 H41C 109.5
C40 C42 H42A 109.5
C40 C42 H42B 109.5
H42A C42 H42B 109.5
C40 C42 H42C 109.5
H42A C42 H42C 109.5
H42B C42 H42C 109.5
N9 C43 C44 122.7(4)
N9 C43 H43 118.7
C44 C43 H43 118.7
C45 C44 C43 118.3(4)
C45 C44 H44 120.9
C43 C44 H44 120.9
C46 C45 C44 119.7(4)
C46 C45 H45 120.2
C44 C45 H45 120.2
C45 C46 C47 118.6(4)
C45 C46 H46 120.7
C47 C46 H46 120.7
N9 C47 C46 122.9(4)
N9 C47 H47 118.5
C46 C47 H47 118.5
C49 C48 C52 108.2(3)
C49 C48 Ti1 73.2(2)
C52 C48 Ti1 71.9(2)
C49 C48 H48 125.9
C52 C48 H48 125.9
Ti1 C48 H48 120.8
C48 C49 C50 107.4(3)
C48 C49 Ti1 73.6(2)
C50 C49 Ti1 70.57(19)
C48 C49 H49 126.3
C50 C49 H49 126.3
Ti1 C49 H49 121.3
C51 C50 C49 108.3(3)
C51 C50 Ti1 74.1(2)
C49 C50 Ti1 75.14(19)
C51 C50 H50 125.9
C49 C50 H50 125.9
Ti1 C50 H50 116.9
C52 C51 C50 107.9(3)
C52 C51 Ti1 73.3(2)
C50 C51 Ti1 71.67(19)
C52 C51 H51 126.0
C50 C51 H51 126.0
Ti1 C51 H51 120.7
C51 C52 C48 108.1(3)
C51 C52 Ti1 73.0(2)
C48 C52 Ti1 74.1(2)
C51 C52 H52 125.9
C48 C52 H52 125.9
Ti1 C52 H52 118.8
C54 C53 C57 107.3(3)
C54 C53 Ti1 72.91(19)
C57 C53 Ti1 73.39(19)
C54 C53 H53 126.3
C57 C53 H53 126.3
Ti1 C53 H53 119.3
C55 C54 C53 108.3(3)
C55 C54 Ti1 73.2(2)
C53 C54 Ti1 72.44(19)
C55 C54 H54 125.8
C53 C54 H54 125.8
Ti1 C54 H54 120.3
C54 C55 C56 107.8(3)
C54 C55 Ti1 72.59(19)
C56 C55 Ti1 73.9(2)
C54 C55 H55 126.1
C56 C55 H55 126.1
Ti1 C55 H55 119.3
C57 C56 C55 108.6(3)
C57 C56 Ti1 72.4(2)
C55 C56 Ti1 71.92(19)
C57 C56 H56 125.7
C55 C56 H56 125.7
Ti1 C56 H56 121.7
C56 C57 C53 108.0(3)
C56 C57 Ti1 73.90(19)
C53 C57 Ti1 71.90(18)
C56 C57 H57 126.0
C53 C57 H57 126.0
Ti1 C57 H57 120.0
C59 C58 C63 120.7(4)
C59 C58 H58 119.7
C63 C58 H58 119.7
C60 C59 C58 120.3(4)
C60 C59 H59 119.9
C58 C59 H59 119.9
C61 C60 C59 119.6(4)
C61 C60 H60 120.2
C59 C60 H60 120.2
C60 C61 C62 120.9(4)
C60 C61 H61 119.5
C62 C61 H61 119.5
C61 C62 C63 119.8(4)
C61 C62 H62 120.1
C63 C62 H62 120.1
C58 C63 C62 118.6(4)
C58 C63 H63 120.7
C62 C63 H63 120.7
C69 C64 C65 120.5(4)
C69 C64 H64 119.8
C65 C64 H64 119.8
C66 C65 C64 120.4(4)
C66 C65 H65 119.8
C64 C65 H65 119.8
C65 C66 C67 118.9(4)
C65 C66 H66 120.5
C67 C66 H66 120.5
C68 C67 C66 120.3(4)
C68 C67 H67 119.9
C66 C67 H67 119.9
C69 C68 C67 119.3(4)
C69 C68 H68 120.4
C67 C68 H68 120.4
C64 C69 C68 120.6(5)
C64 C69 H69 119.7
C68 C69 H69 119.7
C75 C70 C71 120.3(5)
C75 C70 H70 119.8
C71 C70 H70 119.8
C70 C71 C72 119.8(5)
C70 C71 H71 120.1
C72 C71 H71 120.1
C73 C72 C71 118.9(5)
C73 C72 H72 120.5
C71 C72 H72 120.5
C74 C73 C72 121.0(5)
C74 C73 H73 119.5
C72 C73 H73 119.5
C73 C74 C75 119.3(5)
C73 C74 H74 120.4
C75 C74 H74 120.4
C70 C75 C74 120.7(5)
C70 C75 H75 119.7
C74 C75 H75 119.7
C81 C76 C77 118.7(5)
C81 C76 H76 120.6
C77 C76 H76 120.6
C78 C77 C76 118.5(5)
C78 C77 H77 120.8
C76 C77 H77 120.8
C79 C78 C77 120.0(5)
C79 C78 H78 120.0
C77 C78 H78 120.0
C80 C79 C78 121.7(6)
C80 C79 H79 119.2
C78 C79 H79 119.2
C79 C80 C81 120.6(6)
C79 C80 H80 119.7
C81 C80 H80 119.7
C80 C81 C76 120.5(5)
C80 C81 H81 119.7
C76 C81 H81 119.7
C87 C82 C83 117.2(6)
C87 C82 H82 121.4
C83 C82 H82 121.4
C84 C83 C82 119.8(6)
C84 C83 H83 120.1
C82 C83 H83 120.1
C85 C84 C83 121.3(6)
C85 C84 H84 119.3
C83 C84 H84 119.3
C86 C85 C84 120.2(6)
C86 C85 H85 119.9
C84 C85 H85 119.9
C85 C86 C87 121.2(6)
C85 C86 H86 119.4
C87 C86 H86 119.4
C86 C87 C82 120.2(5)
C86 C87 H87 119.9
C82 C87 H87 119.9
C1 N1 C4 106.1(2)
C1 N1 U1 136.81(19)
C4 N1 U1 114.47(19)
C5 N2 C6 115.5(2)
C5 N2 U1 110.30(19)
C6 N2 U1 133.26(18)
C14 N3 C13 120.3(3)
C18 N4 C15 110.0(3)
C18 N4 H4 125.0
C15 N4 H4 125.0
C22 N5 C25 110.3(3)
C22 N5 H5 124.8
C25 N5 H5 124.8
C26 N6 C27 118.8(3)
C35 N7 C34 116.9(3)
C35 N7 U1 111.98(19)
C34 N7 U1 130.39(19)
C39 N8 C36 106.2(3)
C39 N8 U1 136.45(19)
C36 N8 U1 115.22(19)
C47 N9 C43 117.8(3)
C47 N9 U1 120.9(2)
C43 N9 U1 120.7(2)
Ti1 O2 U1 174.31(12)
O2 Ti1 Cl1 94.76(7)
O2 Ti1 C53 110.15(11)
Cl1 Ti1 C53 134.42(9)
O2 Ti1 C50 94.61(11)
Cl1 Ti1 C50 135.34(10)
C53 Ti1 C50 81.46(12)
O2 Ti1 C54 80.90(10)
Cl1 Ti1 C54 122.57(10)
C53 Ti1 C54 34.65(12)
C50 Ti1 C54 102.02(13)
O2 Ti1 C55 85.94(11)
Cl1 Ti1 C55 88.51(10)
C53 Ti1 C55 57.35(12)
C50 Ti1 C55 135.68(13)
C54 Ti1 C55 34.22(13)
O2 Ti1 C57 137.77(10)
Cl1 Ti1 C57 102.88(9)
C53 Ti1 C57 34.71(12)
C50 Ti1 C57 98.88(12)
C54 Ti1 C57 57.22(11)
C55 Ti1 C57 56.95(12)
O2 Ti1 C51 128.58(11)
Cl1 Ti1 C51 117.92(11)
C53 Ti1 C51 75.33(13)
C50 Ti1 C51 34.20(12)
C54 Ti1 C51 108.05(14)
C55 Ti1 C51 129.89(13)
C57 Ti1 C51 75.16(12)
O2 Ti1 C52 130.81(11)
Cl1 Ti1 C52 85.22(12)
C53 Ti1 C52 103.99(14)
C50 Ti1 C52 56.46(14)
C54 Ti1 C52 138.62(14)
C55 Ti1 C52 143.07(13)
C57 Ti1 C52 89.13(13)
C51 Ti1 C52 33.63(15)
O2 Ti1 C56 118.92(11)
Cl1 Ti1 C56 77.81(9)
C53 Ti1 C56 56.86(12)
C50 Ti1 C56 132.54(12)
C54 Ti1 C56 56.65(12)
C55 Ti1 C56 34.21(12)
C57 Ti1 C56 33.75(12)
C51 Ti1 C56 106.72(12)
C52 Ti1 C56 109.16(13)
O2 Ti1 C49 77.36(10)
Cl1 Ti1 C49 107.08(9)
C53 Ti1 C49 115.12(12)
C50 Ti1 C49 34.29(11)
C54 Ti1 C49 126.95(12)
C55 Ti1 C49 157.86(12)
C57 Ti1 C49 130.75(12)
C51 Ti1 C49 56.45(12)
C52 Ti1 C49 56.17(12)
C56 Ti1 C49 163.03(12)
O2 Ti1 C48 97.52(11)
Cl1 Ti1 C48 79.30(10)
C53 Ti1 C48 131.14(13)
C50 Ti1 C48 56.20(13)
C54 Ti1 C48 158.11(13)
C55 Ti1 C48 167.55(14)
C57 Ti1 C48 123.17(12)
C51 Ti1 C48 56.07(14)
C52 Ti1 C48 34.04(13)
C56 Ti1 C48 138.09(13)
C49 Ti1 C48 33.28(12)
O1 U1 O2 177.43(9)
O1 U1 N1 94.09(9)
O2 U1 N1 87.04(8)
O1 U1 N8 94.06(9)
O2 U1 N8 88.48(8)
N1 U1 N8 71.37(8)
O1 U1 N9 88.26(9)
O2 U1 N9 89.56(9)
N1 U1 N9 147.90(8)
N8 U1 N9 140.46(8)
O1 U1 N7 95.77(9)
O2 U1 N7 84.92(8)
N1 U1 N7 137.62(8)
N8 U1 N7 66.89(8)
N9 U1 N7 73.60(8)
O1 U1 N2 95.36(9)
O2 U1 N2 82.94(8)
N1 U1 N2 67.25(8)
N8 U1 N2 138.05(8)
N9 U1 N2 80.66(8)
N7 U1 N2 151.55(8)

loop_
_geom_bond_atom_site_label_1
_geom_bond_atom_site_label_2
_geom_bond_distance
C1 N1 1.360(4)
C1 C2 1.406(4)
C1 C40 1.511(4)
C2 C3 1.389(4)
C2 H2 0.9500
C3 C4 1.400(4)
C3 H3 0.9500
C4 N1 1.389(4)
C4 C5 1.414(4)
C5 N2 1.311(4)
C5 H5A 0.9500
C6 C7 1.395(4)
C6 C13 1.407(4)
C6 N2 1.426(4)
C7 C8 1.386(5)
C7 H7 0.9500
C8 C11 1.403(5)
C8 C9 1.514(4)
C9 H9A 0.9800
C9 H9B 0.9800
C9 H9C 0.9800
C10 C11 1.510(5)
C10 H10A 0.9800
C10 H10B 0.9800
C10 H10C 0.9800
C11 C12 1.385(4)
C12 C13 1.402(4)
C12 H12 0.9500
C13 N3 1.411(4)
C14 N3 1.280(4)
C14 C15 1.427(5)
C14 H14 0.9500
C15 N4 1.372(4)
C15 C16 1.386(5)
C16 C17 1.400(5)
C16 H16 0.9500
C17 C18 1.385(5)
C17 H17 0.9500
C18 N4 1.370(4)
C18 C19 1.520(5)
C19 C22 1.511(5)
C19 C21 1.540(5)
C19 C20 1.542(5)
C20 H20A 0.9800
C20 H20B 0.9800
C20 H20C 0.9800
C21 H21A 0.9800
C21 H21B 0.9800
C21 H21C 0.9800
C22 N5 1.363(4)
C22 C23 1.383(4)
C23 C24 1.402(5)
C23 H23 0.9500
C24 C25 1.383(5)
C24 H24 0.9500
C25 N5 1.372(4)
C25 C26 1.426(5)
C26 N6 1.275(4)
C26 H26 0.9500
C27 C34 1.395(5)
C27 C28 1.400(4)
C27 N6 1.410(4)
C28 C29 1.381(5)
C28 H28 0.9500
C29 C32 1.401(5)
C29 C30 1.513(5)
C30 H30A 0.9800
C30 H30B 0.9800
C30 H30C 0.9800
C31 C32 1.510(5)
C31 H31A 0.9800
C31 H31B 0.9800
C31 H31C 0.9800
C32 C33 1.398(5)
C33 C34 1.389(5)
C33 H33 0.9500
C34 N7 1.433(4)
C35 N7 1.292(4)
C35 C36 1.425(4)
C35 H35 0.9500
C36 N8 1.385(4)
C36 C37 1.391(4)
C37 C38 1.397(4)
C37 H37 0.9500
C38 C39 1.404(4)
C38 H38 0.9500
C39 N8 1.354(4)
C39 C40 1.523(4)
C40 C41 1.533(5)
C40 C42 1.554(5)
C41 H41A 0.9800
C41 H41B 0.9800
C41 H41C 0.9800
C42 H42A 0.9800
C42 H42B 0.9800
C42 H42C 0.9800
C43 N9 1.342(4)
C43 C44 1.384(5)
C43 H43 0.9500
C44 C45 1.383(7)
C44 H44 0.9500
C45 C46 1.370(6)
C45 H45 0.9500
C46 C47 1.382(5)
C46 H46 0.9500
C47 N9 1.337(5)
C47 H47 0.9500
C48 C49 1.392(5)
C48 C52 1.416(6)
C48 Ti1 2.433(4)
C48 H48 0.9500
C49 C50 1.415(5)
C49 Ti1 2.428(3)
C49 H49 0.9500
C50 C51 1.403(5)
C50 Ti1 2.369(3)
C50 H50 0.9500
C51 C52 1.390(6)
C51 Ti1 2.400(4)
C51 H51 0.9500
C52 Ti1 2.404(4)
C52 H52 0.9500
C53 C54 1.411(5)
C53 C57 1.417(5)
C53 Ti1 2.366(3)
C53 H53 0.9500
C54 C55 1.398(5)
C54 Ti1 2.372(3)
C54 H54 0.9500
C55 C56 1.407(5)
C55 Ti1 2.380(3)
C55 H55 0.9500
C56 C57 1.391(5)
C56 Ti1 2.405(3)
C56 H56 0.9500
C57 Ti1 2.385(3)
C57 H57 0.9500
C58 C59 1.371(5)
C58 C63 1.380(6)
C58 H58 0.9500
C59 C60 1.369(5)
C59 H59 0.9500
C60 C61 1.360(6)
C60 H60 0.9500
C61 C62 1.377(7)
C61 H61 0.9500
C62 C63 1.386(6)
C62 H62 0.9500
C63 H63 0.9500
C64 C69 1.347(7)
C64 C65 1.362(6)
C64 H64 0.9500
C65 C66 1.359(6)
C65 H65 0.9500
C66 C67 1.382(7)
C66 H66 0.9500
C67 C68 1.370(7)
C67 H67 0.9500
C68 C69 1.363(7)
C68 H68 0.9500
C69 H69 0.9500
C70 C75 1.354(7)
C70 C71 1.370(7)
C70 H70 0.9500
C71 C72 1.384(7)
C71 H71 0.9500
C72 C73 1.374(8)
C72 H72 0.9500
C73 C74 1.364(8)
C73 H73 0.9500
C74 C75 1.373(7)
C74 H74 0.9500
C75 H75 0.9500
C76 C81 1.362(9)
C76 C77 1.398(9)
C76 H76 0.9500
C77 C78 1.368(8)
C77 H77 0.9500
C78 C79 1.329(8)
C78 H78 0.9500
C79 C80 1.328(9)
C79 H79 0.9500
C80 C81 1.332(10)
C80 H80 0.9500
C81 H81 0.9500
C82 C87 1.394(8)
C82 C83 1.410(9)
C82 H82 0.9500
C83 C84 1.359(10)
C83 H83 0.9500
C84 C85 1.343(9)
C84 H84 0.9500
C85 C86 1.341(8)
C85 H85 0.9500
C86 C87 1.363(8)
C86 H86 0.9500
C87 H87 0.9500
N1 U1 2.458(2)
N2 U1 2.650(2)
N4 H4 0.8800
N5 H5 0.8800
N7 U1 2.639(2)
N8 U1 2.471(3)
N9 U1 2.581(3)
O1 U1 1.841(2)
O2 Ti1 1.952(2)
O2 U1 1.979(2)
Cl1 Ti1 2.3565(11)

loop_
_geom_torsion_atom_site_label_1
_geom_torsion_atom_site_label_2
_geom_torsion_atom_site_label_3
_geom_torsion_atom_site_label_4
_geom_torsion
N1 C1 C2 C3 0.1(4)
C40 C1 C2 C3 -176.6(3)
C1 C2 C3 C4 -0.2(4)
C2 C3 C4 N1 0.2(3)
C2 C3 C4 C5 175.4(3)
N1 C4 C5 N2 -2.7(4)
C3 C4 C5 N2 -177.4(3)
C13 C6 C7 C8 -0.8(4)
N2 C6 C7 C8 -175.9(3)
C6 C7 C8 C11 0.1(5)
C6 C7 C8 C9 177.9(3)
C7 C8 C11 C12 -0.7(5)
C9 C8 C11 C12 -178.6(3)
C7 C8 C11 C10 177.6(3)
C9 C8 C11 C10 -0.2(5)
C8 C11 C12 C13 2.2(5)
C10 C11 C12 C13 -176.2(3)
C11 C12 C13 C6 -2.8(5)
C11 C12 C13 N3 174.8(3)
C7 C6 C13 C12 2.1(4)
N2 C6 C13 C12 177.3(3)
C7 C6 C13 N3 -175.7(3)
N2 C6 C13 N3 -0.5(4)
N3 C14 C15 N4 4.9(5)
N3 C14 C15 C16 -177.5(3)
N4 C15 C16 C17 0.1(4)
C14 C15 C16 C17 -177.8(3)
C15 C16 C17 C18 0.1(4)
C16 C17 C18 N4 -0.3(4)
C16 C17 C18 C19 -176.6(3)
N4 C18 C19 C22 -76.2(4)
C17 C18 C19 C22 99.7(4)
N4 C18 C19 C21 44.3(4)
C17 C18 C19 C21 -139.9(4)
N4 C18 C19 C20 164.5(3)
C17 C18 C19 C20 -19.7(5)
C18 C19 C22 N5 62.1(4)
C21 C19 C22 N5 -58.9(4)
C20 C19 C22 N5 -178.8(3)
C18 C19 C22 C23 -117.8(4)
C21 C19 C22 C23 121.1(4)
C20 C19 C22 C23 1.3(5)
N5 C22 C23 C24 -0.4(4)
C19 C22 C23 C24 179.6(3)
C22 C23 C24 C25 -0.1(4)
C23 C24 C25 N5 0.6(4)
C23 C24 C25 C26 179.0(3)
N5 C25 C26 N6 -4.4(5)
C24 C25 C26 N6 177.3(4)
C34 C27 C28 C29 3.5(5)
N6 C27 C28 C29 -177.0(3)
C27 C28 C29 C32 -1.2(5)
C27 C28 C29 C30 178.1(3)
C28 C29 C32 C33 -1.2(5)
C30 C29 C32 C33 179.4(3)
C28 C29 C32 C31 175.5(3)
C30 C29 C32 C31 -3.9(5)
C29 C32 C33 C34 1.4(5)
C31 C32 C33 C34 -175.3(3)
C32 C33 C34 C27 0.9(5)
C32 C33 C34 N7 179.0(3)
C28 C27 C34 C33 -3.3(5)
N6 C27 C34 C33 177.2(3)
C28 C27 C34 N7 178.6(3)
N6 C27 C34 N7 -0.9(4)
N7 C35 C36 N8 2.8(4)
N7 C35 C36 C37 179.3(3)
N8 C36 C37 C38 -0.7(3)
C35 C36 C37 C38 -177.4(3)
C36 C37 C38 C39 0.8(3)
C37 C38 C39 N8 -0.6(3)
C37 C38 C39 C40 173.8(3)
N1 C1 C40 C39 50.7(4)
C2 C1 C40 C39 -132.9(3)
N1 C1 C40 C41 173.3(3)
C2 C1 C40 C41 -10.3(5)
N1 C1 C40 C42 -67.9(4)
C2 C1 C40 C42 108.4(4)
N8 C39 C40 C1 -50.8(4)
C38 C39 C40 C1 135.4(3)
N8 C39 C40 C41 -173.3(3)
C38 C39 C40 C41 12.9(4)
N8 C39 C40 C42 68.3(4)
C38 C39 C40 C42 -105.5(4)
N9 C43 C44 C45 -0.1(6)
C43 C44 C45 C46 -1.4(6)
C44 C45 C46 C47 0.8(6)
C45 C46 C47 N9 1.4(5)
C52 C48 C49 C50 -0.9(4)
Ti1 C48 C49 C50 62.9(2)
C52 C48 C49 Ti1 -63.8(3)
C48 C49 C50 C51 2.5(4)
Ti1 C49 C50 C51 67.3(2)
C48 C49 C50 Ti1 -64.8(2)
C49 C50 C51 C52 -3.1(4)
Ti1 C50 C51 C52 64.9(3)
C49 C50 C51 Ti1 -68.0(2)
C50 C51 C52 C48 2.5(4)
Ti1 C51 C52 C48 66.3(3)
C50 C51 C52 Ti1 -63.8(2)
C49 C48 C52 C51 -1.0(4)
Ti1 C48 C52 C51 -65.6(3)
C49 C48 C52 Ti1 64.6(3)
C57 C53 C54 C55 -1.0(4)
Ti1 C53 C54 C55 64.9(2)
C57 C53 C54 Ti1 -65.9(2)
C53 C54 C55 C56 1.6(4)
Ti1 C54 C55 C56 66.0(2)
C53 C54 C55 Ti1 -64.4(2)
C54 C55 C56 C57 -1.7(4)
Ti1 C55 C56 C57 63.5(3)
C54 C55 C56 Ti1 -65.2(2)
C55 C56 C57 C53 1.1(4)
Ti1 C56 C57 C53 64.3(2)
C55 C56 C57 Ti1 -63.2(2)
C54 C53 C57 C56 -0.1(4)
Ti1 C53 C57 C56 -65.6(2)
C54 C53 C57 Ti1 65.5(2)
C63 C58 C59 C60 -1.8(6)
C58 C59 C60 C61 0.7(6)
C59 C60 C61 C62 1.2(7)
C60 C61 C62 C63 -2.1(7)
C59 C58 C63 C62 0.9(6)
C61 C62 C63 C58 1.0(6)
C69 C64 C65 C66 -1.6(8)
C64 C65 C66 C67 1.5(7)
C65 C66 C67 C68 -1.3(7)
C66 C67 C68 C69 1.2(8)
C65 C64 C69 C68 1.5(8)
C67 C68 C69 C64 -1.3(9)
C75 C70 C71 C72 0.5(7)
C70 C71 C72 C73 0.3(7)
C71 C72 C73 C74 -1.1(7)
C72 C73 C74 C75 1.3(7)
C71 C70 C75 C74 -0.3(7)
C73 C74 C75 C70 -0.5(7)
C81 C76 C77 C78 0.3(7)
C76 C77 C78 C79 0.9(7)
C77 C78 C79 C80 -0.6(8)
C78 C79 C80 C81 -1.0(9)
C79 C80 C81 C76 2.2(8)
C77 C76 C81 C80 -1.9(8)
C87 C82 C83 C84 0.6(8)
C82 C83 C84 C85 -0.8(10)
C83 C84 C85 C86 0.3(10)
C84 C85 C86 C87 0.5(9)
C85 C86 C87 C82 -0.8(8)
C83 C82 C87 C86 0.2(8)
C2 C1 N1 C4 0.0(3)
C40 C1 N1 C4 177.0(3)
C2 C1 N1 U1 159.7(2)
C40 C1 N1 U1 -23.3(5)
C3 C4 N1 C1 -0.1(3)
C5 C4 N1 C1 -175.8(3)
C3 C4 N1 U1 -165.0(2)
C5 C4 N1 U1 19.3(3)
C4 C5 N2 C6 175.8(3)
C4 C5 N2 U1 -13.8(3)
C7 C6 N2 C5 49.8(4)
C13 C6 N2 C5 -125.2(3)
C7 C6 N2 U1 -117.8(3)
C13 C6 N2 U1 67.2(4)
C15 C14 N3 C13 -179.7(3)
C12 C13 N3 C14 -21.2(4)
C6 C13 N3 C14 156.4(3)
C17 C18 N4 C15 0.3(4)
C19 C18 N4 C15 177.0(3)
C16 C15 N4 C18 -0.3(4)
C14 C15 N4 C18 177.8(3)
C23 C22 N5 C25 0.7(4)
C19 C22 N5 C25 -179.2(3)
C24 C25 N5 C22 -0.8(4)
C26 C25 N5 C22 -179.5(3)
C25 C26 N6 C27 178.8(3)
C34 C27 N6 C26 -130.4(3)
C28 C27 N6 C26 50.1(4)
C36 C35 N7 C34 -177.6(3)
C36 C35 N7 U1 11.1(4)
C33 C34 N7 C35 -57.7(4)
C27 C34 N7 C35 120.4(3)
C33 C34 N7 U1 111.7(3)
C27 C34 N7 U1 -70.2(4)
C38 C39 N8 C36 0.2(3)
C40 C39 N8 C36 -174.6(3)
C38 C39 N8 U1 -161.7(2)
C40 C39 N8 U1 23.5(4)
C37 C36 N8 C39 0.3(3)
C35 C36 N8 C39 177.4(3)
C37 C36 N8 U1 166.6(2)
C35 C36 N8 U1 -16.3(3)
C46 C47 N9 C43 -2.8(5)
C46 C47 N9 U1 -175.1(3)
C44 C43 N9 C47 2.2(5)
C44 C43 N9 U1 174.5(3)
U1 O2 Ti1 Cl1 90.0(12)
U1 O2 Ti1 C53 -51.1(12)
U1 O2 Ti1 C50 -133.7(12)
U1 O2 Ti1 C54 -32.2(12)
U1 O2 Ti1 C55 1.9(12)
U1 O2 Ti1 C57 -25.1(13)
U1 O2 Ti1 C51 -138.1(12)
U1 O2 Ti1 C52 177.8(12)
U1 O2 Ti1 C56 11.3(13)
U1 O2 Ti1 C49 -163.5(12)
U1 O2 Ti1 C48 169.8(12)
C54 C53 Ti1 O2 34.2(2)
C57 C53 Ti1 O2 148.80(19)
C54 C53 Ti1 Cl1 -84.7(2)
C57 C53 Ti1 Cl1 29.9(3)
C54 C53 Ti1 C50 126.0(2)
C57 C53 Ti1 C50 -119.4(2)
C57 C53 Ti1 C54 114.6(3)
C54 C53 Ti1 C55 -36.9(2)
C57 C53 Ti1 C55 77.7(2)
C54 C53 Ti1 C57 -114.6(3)
C54 C53 Ti1 C51 160.4(2)
C57 C53 Ti1 C51 -85.0(2)
C54 C53 Ti1 C52 178.2(2)
C57 C53 Ti1 C52 -67.2(2)
C54 C53 Ti1 C56 -77.9(2)
C57 C53 Ti1 C56 36.7(2)
C54 C53 Ti1 C49 119.3(2)
C57 C53 Ti1 C49 -126.1(2)
C54 C53 Ti1 C48 154.6(2)
C57 C53 Ti1 C48 -90.8(2)
C51 C50 Ti1 O2 -173.8(2)
C49 C50 Ti1 O2 -59.5(2)
C51 C50 Ti1 Cl1 -72.3(2)
C49 C50 Ti1 Cl1 42.1(2)
C51 C50 Ti1 C53 76.4(2)
C49 C50 Ti1 C53 -169.2(2)
C51 C50 Ti1 C54 104.5(2)
C49 C50 Ti1 C54 -141.1(2)
C51 C50 Ti1 C55 97.2(3)
C49 C50 Ti1 C55 -148.4(2)
C51 C50 Ti1 C57 46.3(2)
C49 C50 Ti1 C57 160.7(2)
C49 C50 Ti1 C51 114.4(3)
C51 C50 Ti1 C52 -36.7(2)
C49 C50 Ti1 C52 77.7(2)
C51 C50 Ti1 C56 49.1(3)
C49 C50 Ti1 C56 163.4(2)
C51 C50 Ti1 C49 -114.4(3)
C51 C50 Ti1 C48 -77.9(2)
C49 C50 Ti1 C48 36.5(2)
C55 C54 Ti1 O2 96.2(2)
C53 C54 Ti1 O2 -147.7(2)
C55 C54 Ti1 Cl1 6.4(2)
C53 C54 Ti1 Cl1 122.45(19)
C55 C54 Ti1 C53 -116.1(3)
C55 C54 Ti1 C50 -171.0(2)
C53 C54 Ti1 C50 -54.9(2)
C53 C54 Ti1 C55 116.1(3)
C55 C54 Ti1 C57 -78.1(2)
C53 C54 Ti1 C57 38.0(2)
C55 C54 Ti1 C51 -136.1(2)
C53 C54 Ti1 C51 -20.0(2)
C55 C54 Ti1 C52 -118.8(2)
C53 C54 Ti1 C52 -2.7(3)
C55 C54 Ti1 C56 -37.6(2)
C53 C54 Ti1 C56 78.5(2)
C55 C54 Ti1 C49 162.77(19)
C53 C54 Ti1 C49 -81.1(2)
C55 C54 Ti1 C48 -176.3(3)
C53 C54 Ti1 C48 -60.2(4)
C54 C55 Ti1 O2 -79.8(2)
C56 C55 Ti1 O2 165.2(2)
C54 C55 Ti1 Cl1 -174.64(19)
C56 C55 Ti1 Cl1 70.3(2)
C54 C55 Ti1 C53 37.34(19)
C56 C55 Ti1 C53 -77.7(2)
C54 C55 Ti1 C50 12.7(3)
C56 C55 Ti1 C50 -102.4(2)
C56 C55 Ti1 C54 -115.1(3)
C54 C55 Ti1 C57 78.9(2)
C56 C55 Ti1 C57 -36.2(2)
C54 C55 Ti1 C51 59.3(3)
C56 C55 Ti1 C51 -55.8(3)
C54 C55 Ti1 C52 105.3(3)
C56 C55 Ti1 C52 -9.8(3)
C54 C55 Ti1 C56 115.1(3)
C54 C55 Ti1 C49 -38.9(4)
C56 C55 Ti1 C49 -154.0(3)
C54 C55 Ti1 C48 173.6(5)
C56 C55 Ti1 C48 58.5(6)
C56 C57 Ti1 O2 69.3(3)
C53 C57 Ti1 O2 -46.3(3)
C56 C57 Ti1 Cl1 -42.9(2)
C53 C57 Ti1 Cl1 -158.58(19)
C56 C57 Ti1 C53 115.6(3)
C56 C57 Ti1 C50 176.3(2)
C53 C57 Ti1 C50 60.7(2)
C56 C57 Ti1 C54 77.7(2)
C53 C57 Ti1 C54 -37.9(2)
C56 C57 Ti1 C55 36.7(2)
C53 C57 Ti1 C55 -79.0(2)
C56 C57 Ti1 C51 -158.8(2)
C53 C57 Ti1 C51 85.6(2)
C56 C57 Ti1 C52 -127.8(2)
C53 C57 Ti1 C52 116.5(2)
C53 C57 Ti1 C56 -115.6(3)
C56 C57 Ti1 C49 -169.4(2)
C53 C57 Ti1 C49 74.9(2)
C56 C57 Ti1 C48 -128.5(2)
C53 C57 Ti1 C48 115.9(2)
C52 C51 Ti1 O2 -108.1(2)
C50 C51 Ti1 O2 7.9(3)
C52 C51 Ti1 Cl1 14.8(2)
C50 C51 Ti1 Cl1 130.7(2)
C52 C51 Ti1 C53 147.6(2)
C50 C51 Ti1 C53 -96.4(2)
C52 C51 Ti1 C50 -115.9(3)
C52 C51 Ti1 C54 159.2(2)
C50 C51 Ti1 C54 -84.8(2)
C52 C51 Ti1 C55 128.7(2)
C50 C51 Ti1 C55 -115.4(2)
C52 C51 Ti1 C57 111.7(2)
C50 C51 Ti1 C57 -132.4(2)
C50 C51 Ti1 C52 115.9(3)
C52 C51 Ti1 C56 99.6(2)
C50 C51 Ti1 C56 -144.5(2)
C52 C51 Ti1 C49 -77.9(2)
C50 C51 Ti1 C49 38.0(2)
C52 C51 Ti1 C48 -37.6(2)
C50 C51 Ti1 C48 78.3(2)
C51 C52 Ti1 O2 100.9(2)
C48 C52 Ti1 O2 -14.2(3)
C51 C52 Ti1 Cl1 -166.9(2)
C48 C52 Ti1 Cl1 77.9(2)
C51 C52 Ti1 C53 -32.2(2)
C48 C52 Ti1 C53 -147.4(2)
C51 C52 Ti1 C50 37.3(2)
C48 C52 Ti1 C50 -77.8(2)
C51 C52 Ti1 C54 -30.7(3)
C48 C52 Ti1 C54 -145.8(2)
C51 C52 Ti1 C55 -85.8(3)
C48 C52 Ti1 C55 159.0(2)
C51 C52 Ti1 C57 -63.9(2)
C48 C52 Ti1 C57 -179.1(3)
C48 C52 Ti1 C51 -115.2(3)
C51 C52 Ti1 C56 -91.6(2)
C48 C52 Ti1 C56 153.3(2)
C51 C52 Ti1 C49 78.8(2)
C48 C52 Ti1 C49 -36.3(2)
C51 C52 Ti1 C48 115.2(3)
C57 C56 Ti1 O2 -134.1(2)
C55 C56 Ti1 O2 -17.0(2)
C57 C56 Ti1 Cl1 137.2(2)
C55 C56 Ti1 Cl1 -105.7(2)
C57 C56 Ti1 C53 -37.8(2)
C55 C56 Ti1 C53 79.3(2)
C57 C56 Ti1 C50 -4.9(3)
C55 C56 Ti1 C50 112.2(2)
C57 C56 Ti1 C54 -79.5(2)
C55 C56 Ti1 C54 37.6(2)
C57 C56 Ti1 C55 -117.1(3)
C55 C56 Ti1 C57 117.1(3)
C57 C56 Ti1 C51 21.4(2)
C55 C56 Ti1 C51 138.5(2)
C57 C56 Ti1 C52 56.7(2)
C55 C56 Ti1 C52 173.8(2)
C57 C56 Ti1 C49 28.4(5)
C55 C56 Ti1 C49 145.6(4)
C57 C56 Ti1 C48 78.9(3)
C55 C56 Ti1 C48 -164.0(2)
C48 C49 Ti1 O2 -125.9(2)
C50 C49 Ti1 O2 118.4(2)
C48 C49 Ti1 Cl1 -34.7(2)
C50 C49 Ti1 Cl1 -150.49(19)
C48 C49 Ti1 C53 127.6(2)
C50 C49 Ti1 C53 11.8(2)
C48 C49 Ti1 C50 115.8(3)
C48 C49 Ti1 C54 165.9(2)
C50 C49 Ti1 C54 50.2(2)
C48 C49 Ti1 C55 -167.8(3)
C50 C49 Ti1 C55 76.4(4)
C48 C49 Ti1 C57 90.2(2)
C50 C49 Ti1 C57 -25.6(3)
C48 C49 Ti1 C51 77.9(2)
C50 C49 Ti1 C51 -37.9(2)
C48 C49 Ti1 C52 37.2(2)
C50 C49 Ti1 C52 -78.6(2)
C48 C49 Ti1 C56 69.8(5)
C50 C49 Ti1 C56 -46.0(5)
C50 C49 Ti1 C48 -115.8(3)
C49 C48 Ti1 O2 52.9(2)
C52 C48 Ti1 O2 169.2(2)
C49 C48 Ti1 Cl1 146.4(2)
C52 C48 Ti1 Cl1 -97.4(2)
C49 C48 Ti1 C53 -72.3(3)
C52 C48 Ti1 C53 44.0(3)
C49 C48 Ti1 C50 -37.6(2)
C52 C48 Ti1 C50 78.7(3)
C49 C48 Ti1 C54 -31.4(4)
C52 C48 Ti1 C54 84.9(4)
C49 C48 Ti1 C55 158.4(5)
C52 C48 Ti1 C55 -85.4(6)
C49 C48 Ti1 C57 -115.2(2)
C52 C48 Ti1 C57 1.1(3)
C49 C48 Ti1 C51 -79.1(2)
C52 C48 Ti1 C51 37.2(2)
C49 C48 Ti1 C52 -116.3(3)
C49 C48 Ti1 C56 -155.8(2)
C52 C48 Ti1 C56 -39.5(3)
C52 C48 Ti1 C49 116.3(3)
Ti1 O2 U1 O1 170.1(15)
Ti1 O2 U1 N1 54.0(12)
Ti1 O2 U1 N8 -17.4(12)
Ti1 O2 U1 N9 -157.9(12)
Ti1 O2 U1 N7 -84.3(12)
Ti1 O2 U1 N2 121.4(12)
C1 N1 U1 O1 89.7(3)
C4 N1 U1 O1 -111.8(2)
C1 N1 U1 O2 -92.6(3)
C4 N1 U1 O2 65.9(2)
C1 N1 U1 N8 -3.2(3)
C4 N1 U1 N8 155.3(2)
C1 N1 U1 N9 -177.0(3)
C4 N1 U1 N9 -18.5(3)
C1 N1 U1 N7 -13.4(3)
C4 N1 U1 N7 145.07(18)
C1 N1 U1 N2 -176.2(3)
C4 N1 U1 N2 -17.65(19)
C39 N8 U1 O1 -90.0(3)
C36 N8 U1 O1 109.3(2)
C39 N8 U1 O2 90.4(3)
C36 N8 U1 O2 -70.4(2)
C39 N8 U1 N1 3.0(3)
C36 N8 U1 N1 -157.8(2)
C39 N8 U1 N9 177.8(3)
C36 N8 U1 N9 17.1(3)
C39 N8 U1 N7 175.5(3)
C36 N8 U1 N7 14.71(19)
C39 N8 U1 N2 12.7(3)
C36 N8 U1 N2 -148.09(18)
C47 N9 U1 O1 12.6(2)
C43 N9 U1 O1 -159.5(2)
C47 N9 U1 O2 -166.1(2)
C43 N9 U1 O2 21.9(2)
C47 N9 U1 N1 -82.3(3)
C43 N9 U1 N1 105.6(3)
C47 N9 U1 N8 106.9(2)
C43 N9 U1 N8 -65.2(3)
C47 N9 U1 N7 109.1(2)
C43 N9 U1 N7 -63.0(2)
C47 N9 U1 N2 -83.1(2)
C43 N9 U1 N2 104.8(2)
C35 N7 U1 O1 -105.3(2)
C34 N7 U1 O1 84.9(3)
C35 N7 U1 O2 77.2(2)
C34 N7 U1 O2 -92.6(3)
C35 N7 U1 N1 -2.8(3)
C34 N7 U1 N1 -172.6(2)
C35 N7 U1 N8 -13.4(2)
C34 N7 U1 N8 176.8(3)
C35 N7 U1 N9 168.2(2)
C34 N7 U1 N9 -1.6(2)
C35 N7 U1 N2 142.1(2)
C34 N7 U1 N2 -27.7(3)
C5 N2 U1 O1 108.4(2)
C6 N2 U1 O1 -83.5(3)
C5 N2 U1 O2 -73.5(2)
C6 N2 U1 O2 94.6(3)
C5 N2 U1 N1 16.24(19)
C6 N2 U1 N1 -175.7(3)
C5 N2 U1 N8 6.3(2)
C6 N2 U1 N8 174.3(2)
C5 N2 U1 N9 -164.2(2)
C6 N2 U1 N9 3.8(2)
C5 N2 U1 N7 -138.9(2)
C6 N2 U1 N7 29.1(3)
